data_4305876
loop_
_publ_author_name
'Jorge Cruz-Huerta'
'Manuel Carillo-Morales'
'Ericka Santacruz-Ju\'arez'
'Ir\'an F. Hern\'andez-Ahuactzi'
'Jaime Escalante-Garc\'ia'
'Carolina Godoy-Alcantar'
'Jorge A. Guerrero-Alvarez'
'Herbert H\"opfl'
'Hugo Morales-Rojas'
'Mario S\'anchez'

_publ_contact_author_address
;
      Centro de Inverstigaciones Qu\'imicas
      Universidad Aut\'onoma del Estado de Morelos
      Av. Universidad 1001, C.P. 62209 Cuernavaca
      M\'exico
;
_publ_contact_author_email hhopfl@ciq.uaem.mx
_publ_contact_author_fax '+52 777 329 79 97'
_publ_contact_author_name 'Herbert Hopfl'
_publ_contact_author_phone '+52 777 329 79 97'
_publ_section_title
;
Macrocyclic Diorganotin Complexes of \g-Amino Acid Dithiocarbamates as
Hosts for Ion-Pair Recognition
;
_journal_name_full 'Inorganic Chemistry'
_journal_page_first 9874
_journal_page_last 9885
_journal_paper_doi 10.1021/ic8007987
_journal_volume 47
_journal_year 2008
_chemical_formula_moiety 'C40 H62 N2 O4 S4 Sn2'
_chemical_formula_sum 'C40 H62 N2 O4 S4 Sn2'
_chemical_formula_weight 1000.54
_chemical_name_systematic
; 
 ? 
;
_space_group_IT_number 2
_symmetry_cell_setting triclinic
_symmetry_space_group_name_Hall '-P 1'
_symmetry_space_group_name_H-M 'P -1'
_atom_sites_solution_hydrogens geom
_atom_sites_solution_primary direct
_atom_sites_solution_secondary difmap
_audit_creation_method SHELXL-97
_cell_angle_alpha 67.7040(10)
_cell_angle_beta 75.5790(10)
_cell_angle_gamma 82.6650(10)
_cell_formula_units_Z 1
_cell_length_a 10.2065(8)
_cell_length_b 11.0423(9)
_cell_length_c 11.2547(9)
_cell_measurement_reflns_used 4619
_cell_measurement_temperature 173(2)
_cell_measurement_theta_max 27.95
_cell_measurement_theta_min 2.26
_cell_volume 1135.85(16)
_computing_cell_refinement 'Bruker SAINT'
_computing_data_collection 'Bruker SMART'
_computing_data_reduction 'Bruker SAINT'
_computing_molecular_graphics 'Bruker SHELXTL'
_computing_publication_material 'Bruker SHELXTL'
_computing_structure_refinement 'SHELXL-97 (Sheldrick, 1997)'
_computing_structure_solution 'SHELXS-97 (Sheldrick, 1990)'
_diffrn_ambient_temperature 173(2)
_diffrn_measured_fraction_theta_full 0.963
_diffrn_measured_fraction_theta_max 0.963
_diffrn_measurement_device_type 'CCD area detector'
_diffrn_measurement_method 'phi and omega scans'
_diffrn_radiation_monochromator graphite
_diffrn_radiation_source 'fine-focus sealed tube'
_diffrn_radiation_type MoK\a
_diffrn_radiation_wavelength 0.71073
_diffrn_reflns_av_R_equivalents 0.0178
_diffrn_reflns_av_sigmaI/netI 0.0316
_diffrn_reflns_limit_h_max 12
_diffrn_reflns_limit_h_min -12
_diffrn_reflns_limit_k_max 8
_diffrn_reflns_limit_k_min -13
_diffrn_reflns_limit_l_max 13
_diffrn_reflns_limit_l_min -11
_diffrn_reflns_number 5987
_diffrn_reflns_theta_full 25.00
_diffrn_reflns_theta_max 25.00
_diffrn_reflns_theta_min 1.99
_exptl_absorpt_coefficient_mu 1.322
_exptl_absorpt_correction_T_max 0.7004
_exptl_absorpt_correction_T_min 0.6002
_exptl_absorpt_correction_type multi-scan
_exptl_absorpt_process_details SADABS
_exptl_crystal_colour colorless
_exptl_crystal_density_diffrn 1.463
_exptl_crystal_density_method 'not measured'
_exptl_crystal_description 'rectangular prism'
_exptl_crystal_F_000 512
_exptl_crystal_size_max 0.43
_exptl_crystal_size_mid 0.33
_exptl_crystal_size_min 0.29
_refine_diff_density_max 1.269
_refine_diff_density_min -1.084
_refine_diff_density_rms 0.087
_refine_ls_extinction_method none
_refine_ls_goodness_of_fit_ref 1.088
_refine_ls_hydrogen_treatment constr
_refine_ls_matrix_type full
_refine_ls_number_parameters 227
_refine_ls_number_reflns 3852
_refine_ls_number_restraints 6
_refine_ls_restrained_S_all 1.087
_refine_ls_R_factor_all 0.0433
_refine_ls_R_factor_gt 0.0412
_refine_ls_shift/su_max 0.003
_refine_ls_shift/su_mean 0.000
_refine_ls_structure_factor_coef Fsqd
_refine_ls_weighting_details 'calc w=1/[\s^2^(Fo^2^)+(0.0449P)^2^+2.4159P] where P=(Fo^2^+2Fc^2^)/3'
_refine_ls_weighting_scheme calc
_refine_ls_wR_factor_gt 0.1036
_refine_ls_wR_factor_ref 0.1054
_reflns_number_gt 3649
_reflns_number_total 3852
_reflns_threshold_expression >2sigma(I)
_cod_data_source_file ic8007987_si_001_5.cif
_cod_data_source_block 2jorgem
_cod_depositor_comments
;
The following automatic conversions were performed:
'_symmetry_cell_setting' value 'Triclinic' changed to 'triclinic'
according to '/home/saulius/struct/CIF-dictionaries/cif_core.dic'
dictionary named 'cif_core.dic' version 2.4.1 from 2010-06-29.

Automatic conversion script
Id: cif_fix_enum 1527 2010-12-29 10:47:43Z saulius 
;
_cod_database_code 4305876

loop_
_symmetry_equiv_pos_as_xyz
'x, y, z'
'-x, -y, -z'

loop_
_atom_site_label
_atom_site_type_symbol
_atom_site_fract_x
_atom_site_fract_y
_atom_site_fract_z
_atom_site_U_iso_or_equiv
_atom_site_adp_type
_atom_site_occupancy
_atom_site_symmetry_multiplicity
_atom_site_calc_flag
_atom_site_refinement_flags
_atom_site_disorder_assembly
_atom_site_disorder_group
Sn1 Sn 0.63222(3) 0.77788(3) 0.72788(3) 0.04430(13) Uani 1 1 d . . .
S1 S 0.63511(10) 0.53989(11) 0.85975(10) 0.0371(2) Uani 1 1 d . A .
S2 S 0.83787(12) 0.64325(12) 0.61026(11) 0.0470(3) Uani 1 1 d . A .
N1 N 0.8455(3) 0.3987(3) 0.7843(3) 0.0347(7) Uani 1 1 d . A .
O1 O 0.5233(3) 0.2196(3) 1.1050(3) 0.0458(7) Uani 1 1 d . . .
O2 O 0.5314(5) 0.0076(4) 1.2231(4) 0.0804(13) Uani 1 1 d . . .
C1 C 0.7820(4) 0.5150(4) 0.7525(4) 0.0347(9) Uani 1 1 d . . .
C2 C 0.7958(4) 0.2878(4) 0.9053(4) 0.0386(9) Uani 1 1 d . . .
H2A H 0.7436 0.3217 0.9737 0.046 Uiso 1 1 calc R A .
H2B H 0.8740 0.2345 0.9378 0.046 Uiso 1 1 calc R . .
C3 C 0.7065(4) 0.2015(5) 0.8836(5) 0.0448(10) Uani 1 1 d . A .
H3A H 0.6238 0.2526 0.8596 0.054 Uiso 1 1 calc R . .
H3B H 0.7555 0.1748 0.8091 0.054 Uiso 1 1 calc R . .
C4 C 0.6661(5) 0.0799(5) 1.0045(5) 0.0545(13) Uani 1 1 d . . .
H4A H 0.6253 0.0196 0.9785 0.065 Uiso 1 1 calc R A .
H4B H 0.7494 0.0354 1.0335 0.065 Uiso 1 1 calc R . .
C5 C 0.5681(5) 0.1005(5) 1.1210(5) 0.0516(12) Uani 1 1 d . A .
C6 C 0.9754(4) 0.3721(5) 0.7037(4) 0.0402(10) Uani 1 1 d . . .
H6A H 0.9894 0.4413 0.6149 0.048 Uiso 1 1 calc R A .
H6B H 0.9721 0.2873 0.6936 0.048 Uiso 1 1 calc R . .
C7 C 1.0934(4) 0.3673(4) 0.7649(4) 0.0361(9) Uani 1 1 d . A .
C8 C 1.2015(4) 0.2807(4) 0.7543(4) 0.0413(10) Uani 1 1 d . . .
H8 H 1.1996 0.2203 0.7131 0.050 Uiso 1 1 calc R A .
C9 C 1.3130(5) 0.2813(5) 0.8032(5) 0.0510(12) Uani 1 1 d . A .
H9 H 1.3881 0.2228 0.7932 0.061 Uiso 1 1 calc R . .
C10 C 1.3160(5) 0.3652(5) 0.8659(5) 0.0532(12) Uani 1 1 d . . .
H10 H 1.3921 0.3642 0.9007 0.064 Uiso 1 1 calc R A .
C11 C 1.2080(5) 0.4511(6) 0.8778(6) 0.0597(14) Uani 1 1 d . A .
H11 H 1.2094 0.5097 0.9213 0.072 Uiso 1 1 calc R . .
C12 C 1.0973(5) 0.4528(5) 0.8269(5) 0.0517(12) Uani 1 1 d . . .
H12 H 1.0235 0.5132 0.8347 0.062 Uiso 1 1 calc R A .
C13 C 0.5129(5) 0.8197(5) 0.5852(5) 0.0541(10) Uani 1 1 d . A .
H13A H 0.4330 0.8749 0.6065 0.065 Uiso 1 1 calc R . .
H13B H 0.5669 0.8716 0.4979 0.065 Uiso 1 1 calc R . .
C14 C 0.4654(6) 0.7033(6) 0.5758(6) 0.0705(13) Uani 1 1 d . . .
H14A H 0.4238 0.6445 0.6654 0.085 Uiso 1 1 calc R A .
H14B H 0.5448 0.6554 0.5409 0.085 Uiso 1 1 calc R . .
C15 C 0.3632(7) 0.7336(6) 0.4888(6) 0.0713(13) Uani 1 1 d . A .
H15A H 0.2813 0.7766 0.5265 0.086 Uiso 1 1 calc R . .
H15B H 0.4026 0.7963 0.4004 0.086 Uiso 1 1 calc R . .
C16 C 0.3228(9) 0.6168(8) 0.4744(8) 0.0969(19) Uani 1 1 d . . .
H16A H 0.3989 0.5841 0.4206 0.145 Uiso 1 1 calc R A .
H16B H 0.2457 0.6404 0.4316 0.145 Uiso 1 1 calc R . .
H16C H 0.2969 0.5485 0.5615 0.145 Uiso 1 1 calc R . .
C17A C 0.7854(12) 0.8542(13) 0.7869(13) 0.0541(10) Uani 0.414(6) 1 d PD A 1
H17A H 0.7375 0.9168 0.8285 0.065 Uiso 0.414(6) 1 calc PR A 1
H17B H 0.8187 0.7797 0.8567 0.065 Uiso 0.414(6) 1 calc PR A 1
C18A C 0.9110(11) 0.9226(15) 0.6864(11) 0.0705(13) Uani 0.414(6) 1 d PD A 1
H18A H 0.8886 1.0126 0.6297 0.085 Uiso 0.414(6) 1 calc PR A 1
H18B H 0.9572 0.8718 0.6308 0.085 Uiso 0.414(6) 1 calc PR A 1
C19A C 0.9950(13) 0.9224(18) 0.7829(12) 0.0713(13) Uani 0.414(6) 1 d PD A 1
H19A H 0.9559 0.9800 0.8331 0.086 Uiso 0.414(6) 1 calc PR A 1
H19B H 1.0171 0.8336 0.8423 0.086 Uiso 0.414(6) 1 calc PR A 1
C20A C 1.1120(17) 0.983(2) 0.6652(15) 0.0969(19) Uani 0.414(6) 1 d PD A 1
H20A H 1.1471 0.9201 0.6212 0.145 Uiso 0.414(6) 1 calc PR A 1
H20B H 1.1845 1.0037 0.6965 0.145 Uiso 0.414(6) 1 calc PR A 1
H20C H 1.0790 1.0630 0.6029 0.145 Uiso 0.414(6) 1 calc PR A 1
C17B C 0.7662(7) 0.9019(9) 0.7376(10) 0.0541(10) Uani 0.586(6) 1 d PD A 2
H17C H 0.7715 0.9824 0.6580 0.065 Uiso 0.586(6) 1 calc PR A 2
H17D H 0.7246 0.9280 0.8141 0.065 Uiso 0.586(6) 1 calc PR A 2
C18B C 0.9121(8) 0.8519(9) 0.7488(12) 0.0705(13) Uani 0.586(6) 1 d PD A 2
H18C H 0.9536 0.8135 0.6810 0.085 Uiso 0.586(6) 1 calc PR A 2
H18D H 0.9126 0.7837 0.8366 0.085 Uiso 0.586(6) 1 calc PR A 2
C19B C 0.9917(9) 0.9703(9) 0.7283(12) 0.0713(13) Uani 0.586(6) 1 d PD A 2
H19C H 0.9972 1.0376 0.6391 0.086 Uiso 0.586(6) 1 calc PR A 2
H19D H 0.9519 1.0106 0.7950 0.086 Uiso 0.586(6) 1 calc PR A 2
C20B C 1.1306(10) 0.9026(13) 0.7469(14) 0.0969(19) Uani 0.586(6) 1 d PD A 2
H20D H 1.1176 0.8150 0.8150 0.145 Uiso 0.586(6) 1 calc PR A 2
H20E H 1.1804 0.9546 0.7737 0.145 Uiso 0.586(6) 1 calc PR A 2
H20F H 1.1822 0.8952 0.6638 0.145 Uiso 0.586(6) 1 calc PR A 2

loop_
_atom_site_aniso_label
_atom_site_aniso_U_11
_atom_site_aniso_U_22
_atom_site_aniso_U_33
_atom_site_aniso_U_23
_atom_site_aniso_U_13
_atom_site_aniso_U_12
Sn1 0.04243(19) 0.0415(2) 0.0479(2) -0.02531(15) 0.00990(13) -0.00822(13)
S1 0.0315(5) 0.0465(6) 0.0321(5) -0.0199(5) 0.0033(4) 0.0000(4)
S2 0.0501(6) 0.0462(6) 0.0384(6) -0.0206(5) 0.0122(5) -0.0064(5)
N1 0.0287(16) 0.047(2) 0.0322(17) -0.0224(16) -0.0011(13) -0.0010(14)
O1 0.0439(16) 0.0442(18) 0.0457(17) -0.0239(15) 0.0084(13) -0.0016(13)
O2 0.103(3) 0.043(2) 0.072(3) -0.025(2) 0.034(2) -0.012(2)
C1 0.0307(19) 0.047(2) 0.032(2) -0.0241(19) 0.0005(16) -0.0049(17)
C2 0.036(2) 0.046(2) 0.035(2) -0.0199(19) -0.0024(17) 0.0034(18)
C3 0.042(2) 0.052(3) 0.047(3) -0.032(2) 0.0033(19) -0.003(2)
C4 0.054(3) 0.046(3) 0.062(3) -0.033(2) 0.013(2) -0.007(2)
C5 0.050(3) 0.043(3) 0.058(3) -0.029(2) 0.014(2) -0.008(2)
C6 0.034(2) 0.053(3) 0.040(2) -0.030(2) 0.0021(17) 0.0015(18)
C7 0.0309(19) 0.041(2) 0.034(2) -0.0167(18) 0.0038(16) -0.0044(17)
C8 0.042(2) 0.040(2) 0.041(2) -0.020(2) 0.0015(18) -0.0023(18)
C9 0.038(2) 0.052(3) 0.054(3) -0.016(2) -0.003(2) 0.007(2)
C10 0.037(2) 0.071(3) 0.055(3) -0.028(3) -0.010(2) 0.000(2)
C11 0.051(3) 0.075(4) 0.075(4) -0.051(3) -0.019(3) 0.004(3)
C12 0.042(2) 0.064(3) 0.066(3) -0.045(3) -0.014(2) 0.013(2)
C13 0.062(2) 0.045(2) 0.051(3) -0.017(2) -0.005(2) -0.0028(19)
C14 0.077(3) 0.060(3) 0.073(3) -0.017(2) -0.023(3) -0.009(3)
C15 0.077(3) 0.074(4) 0.065(3) -0.024(3) -0.021(3) -0.001(3)
C16 0.112(5) 0.099(5) 0.085(4) -0.027(3) -0.036(4) -0.018(4)
C17A 0.062(2) 0.045(2) 0.051(3) -0.017(2) -0.005(2) -0.0028(19)
C18A 0.077(3) 0.060(3) 0.073(3) -0.017(2) -0.023(3) -0.009(3)
C19A 0.077(3) 0.074(4) 0.065(3) -0.024(3) -0.021(3) -0.001(3)
C20A 0.112(5) 0.099(5) 0.085(4) -0.027(3) -0.036(4) -0.018(4)
C17B 0.062(2) 0.045(2) 0.051(3) -0.017(2) -0.005(2) -0.0028(19)
C18B 0.077(3) 0.060(3) 0.073(3) -0.017(2) -0.023(3) -0.009(3)
C19B 0.077(3) 0.074(4) 0.065(3) -0.024(3) -0.021(3) -0.001(3)
C20B 0.112(5) 0.099(5) 0.085(4) -0.027(3) -0.036(4) -0.018(4)

loop_
_atom_type_symbol
_atom_type_description
_atom_type_scat_dispersion_real
_atom_type_scat_dispersion_imag
_atom_type_scat_source
C C 0.0033 0.0016 'International Tables Vol C Tables 4.2.6.8 and 6.1.1.4'
H H 0.0000 0.0000 'International Tables Vol C Tables 4.2.6.8 and 6.1.1.4'
N N 0.0061 0.0033 'International Tables Vol C Tables 4.2.6.8 and 6.1.1.4'
S S 0.1246 0.1234 'International Tables Vol C Tables 4.2.6.8 and 6.1.1.4'
Sn Sn -0.6537 1.4246 'International Tables Vol C Tables 4.2.6.8 and 6.1.1.4'
O O 0.0106 0.0060 'International Tables Vol C Tables 4.2.6.8 and 6.1.1.4'

loop_
_geom_angle_atom_site_label_1
_geom_angle_atom_site_label_2
_geom_angle_atom_site_label_3
_geom_angle
_geom_angle_site_symmetry_1
_geom_angle_site_symmetry_3
_geom_angle_publ_flag
C17B Sn1 C13 127.6(3) . . ?
C17B Sn1 O1 97.9(3) . 2_667 ?
C13 Sn1 O1 100.03(17) . 2_667 ?
C17B Sn1 C17A 17.3(3) . . ?
C13 Sn1 C17A 144.8(4) . . ?
O1 Sn1 C17A 93.6(3) 2_667 . ?
C17B Sn1 S1 120.9(3) . . ?
C13 Sn1 S1 110.19(14) . . ?
O1 Sn1 S1 81.66(9) 2_667 . ?
C17A Sn1 S1 103.8(4) . . ?
C17B Sn1 S2 93.4(2) . . ?
C13 Sn1 S2 95.11(14) . . ?
O1 Sn1 S2 149.53(9) 2_667 . ?
C17A Sn1 S2 88.9(3) . . ?
S1 Sn1 S2 68.29(3) . . ?
C1 S1 Sn1 90.87(15) . . ?
C1 S2 Sn1 82.13(14) . . ?
C1 N1 C2 122.9(3) . . ?
C1 N1 C6 122.4(4) . . ?
C2 N1 C6 114.6(3) . . ?
C5 O1 Sn1 110.0(3) . 2_667 ?
N1 C1 S2 123.0(3) . . ?
N1 C1 S1 119.0(3) . . ?
S2 C1 S1 118.0(2) . . ?
N1 C2 C3 112.2(3) . . ?
C4 C3 C2 112.4(4) . . ?
C5 C4 C3 116.6(4) . . ?
O2 C5 O1 122.7(4) . . ?
O2 C5 C4 120.8(4) . . ?
O1 C5 C4 116.5(4) . . ?
N1 C6 C7 111.8(3) . . ?
C8 C7 C12 118.9(4) . . ?
C8 C7 C6 120.2(4) . . ?
C12 C7 C6 120.9(4) . . ?
C7 C8 C9 120.4(4) . . ?
C10 C9 C8 120.6(4) . . ?
C9 C10 C11 119.4(4) . . ?
C10 C11 C12 120.3(5) . . ?
C7 C12 C11 120.4(4) . . ?
C14 C13 Sn1 114.9(4) . . ?
C13 C14 C15 114.6(5) . . ?
C16 C15 C14 113.9(6) . . ?
C18A C17A Sn1 121.5(9) . . ?
C17A C18A C19A 98.9(10) . . ?
C20A C19A C18A 89.3(10) . . ?
C18B C17B Sn1 119.3(6) . . ?
C17B C18B C19B 107.2(7) . . ?
C20B C19B C18B 100.1(7) . . ?

loop_
_geom_bond_atom_site_label_1
_geom_bond_atom_site_label_2
_geom_bond_distance
_geom_bond_site_symmetry_2
_geom_bond_publ_flag
Sn1 C17B 2.103(9) . ?
Sn1 C13 2.131(5) . ?
Sn1 O1 2.145(3) 2_667 ?
Sn1 C17A 2.209(14) . ?
Sn1 S1 2.4804(11) . ?
Sn1 S2 2.7713(11) . ?
S1 C1 1.739(4) . ?
S2 C1 1.710(4) . ?
N1 C1 1.323(5) . ?
N1 C2 1.470(5) . ?
N1 C6 1.473(5) . ?
O1 C5 1.295(6) . ?
O1 Sn1 2.145(3) 2_667 ?
O2 C5 1.226(6) . ?
C2 C3 1.520(6) . ?
C3 C4 1.517(7) . ?
C4 C5 1.512(6) . ?
C6 C7 1.516(6) . ?
C7 C8 1.377(6) . ?
C7 C12 1.380(6) . ?
C8 C9 1.384(7) . ?
C9 C10 1.368(7) . ?
C10 C11 1.374(7) . ?
C11 C12 1.384(7) . ?
C13 C14 1.479(7) . ?
C14 C15 1.527(8) . ?
C15 C16 1.478(9) . ?
C17A C18A 1.5397(10) . ?
C18A C19A 1.5409(10) . ?
C19A C20A 1.5399(10) . ?
C17B C18B 1.5396(10) . ?
C18B C19B 1.5408(10) . ?
C19B C20B 1.5397(10) . ?

loop_
_geom_torsion_atom_site_label_1
_geom_torsion_atom_site_label_2
_geom_torsion_atom_site_label_3
_geom_torsion_atom_site_label_4
_geom_torsion
_geom_torsion_site_symmetry_1
_geom_torsion_site_symmetry_2
_geom_torsion_site_symmetry_3
_geom_torsion_site_symmetry_4
_geom_torsion_publ_flag
C17B Sn1 S1 C1 -75.7(3) . . . . ?
C13 Sn1 S1 C1 92.3(2) . . . . ?
O1 Sn1 S1 C1 -170.01(16) 2_667 . . . ?
C17A Sn1 S1 C1 -78.3(3) . . . . ?
S2 Sn1 S1 C1 4.85(13) . . . . ?
C17B Sn1 S2 C1 117.1(3) . . . . ?
C13 Sn1 S2 C1 -114.70(19) . . . . ?
O1 Sn1 S2 C1 5.1(2) 2_667 . . . ?
C17A Sn1 S2 C1 100.4(4) . . . . ?
S1 Sn1 S2 C1 -4.98(14) . . . . ?
C2 N1 C1 S2 -178.7(3) . . . . ?
C6 N1 C1 S2 4.1(5) . . . . ?
C2 N1 C1 S1 1.5(5) . . . . ?
C6 N1 C1 S1 -175.6(3) . . . . ?
Sn1 S2 C1 N1 -172.3(3) . . . . ?
Sn1 S2 C1 S1 7.5(2) . . . . ?
Sn1 S1 C1 N1 171.5(3) . . . . ?
Sn1 S1 C1 S2 -8.3(2) . . . . ?
C1 N1 C2 C3 92.6(4) . . . . ?
C6 N1 C2 C3 -90.0(4) . . . . ?
N1 C2 C3 C4 174.4(3) . . . . ?
C2 C3 C4 C5 69.8(6) . . . . ?
Sn1 O1 C5 O2 -5.3(7) 2_667 . . . ?
Sn1 O1 C5 C4 172.6(4) 2_667 . . . ?
C3 C4 C5 O2 -179.2(5) . . . . ?
C3 C4 C5 O1 2.8(7) . . . . ?
C1 N1 C6 C7 103.6(4) . . . . ?
C2 N1 C6 C7 -73.8(4) . . . . ?
N1 C6 C7 C8 144.4(4) . . . . ?
N1 C6 C7 C12 -38.4(6) . . . . ?
C12 C7 C8 C9 -1.1(7) . . . . ?
C6 C7 C8 C9 176.2(4) . . . . ?
C7 C8 C9 C10 1.8(7) . . . . ?
C8 C9 C10 C11 -1.2(8) . . . . ?
C9 C10 C11 C12 -0.1(9) . . . . ?
C8 C7 C12 C11 -0.1(7) . . . . ?
C6 C7 C12 C11 -177.4(5) . . . . ?
C10 C11 C12 C7 0.7(9) . . . . ?
C17B Sn1 C13 C14 160.2(5) . . . . ?
O1 Sn1 C13 C14 -91.6(4) 2_667 . . . ?
C17A Sn1 C13 C14 157.3(7) . . . . ?
S1 Sn1 C13 C14 -6.8(5) . . . . ?
S2 Sn1 C13 C14 61.9(4) . . . . ?
Sn1 C13 C14 C15 171.3(4) . . . . ?
C13 C14 C15 C16 176.7(6) . . . . ?
C17B Sn1 C17A C18A -52.8(14) . . . . ?
C13 Sn1 C17A C18A -45.2(15) . . . . ?
O1 Sn1 C17A C18A -158.2(12) 2_667 . . . ?
S1 Sn1 C17A C18A 119.5(11) . . . . ?
S2 Sn1 C17A C18A 52.2(12) . . . . ?
Sn1 C17A C18A C19A -166.6(10) . . . . ?
C17A C18A C19A C20A 176.3(14) . . . . ?
C13 Sn1 C17B C18B -127.9(8) . . . . ?
O1 Sn1 C17B C18B 122.9(8) 2_667 . . . ?
C17A Sn1 C17B C18B 46.5(13) . . . . ?
S1 Sn1 C17B C18B 37.9(9) . . . . ?
S2 Sn1 C17B C18B -28.8(8) . . . . ?
Sn1 C17B C18B C19B 169.8(7) . . . . ?
C17B C18B C19B C20B 178.3(10) . . . . ?
